data_4341476
loop_
_publ_author_name
'Johnson, Brittany J.'
'Lindeman, Sergey V.'
'Mankad, Neal P.'

_publ_section_title
;
 Assembly, Structure, and Reactivity of Cu4S and Cu3S Models for the
 Nitrous Oxide Reductase Active Site, CuZ*.
;
_journal_issue 19
_journal_name_full 'Inorganic chemistry'
_journal_page_first 10611
_journal_page_last 10619
_journal_paper_doi 10.1021/ic501720h
_journal_volume 53
_journal_year 2014
_chemical_formula_moiety 'C72 H63 Cu3 I N3 P6 S'
_chemical_formula_sum 'C72 H63 Cu3 I N3 P6 S'
_chemical_formula_weight 1505.65
_chemical_name_systematic
;
 ? 
;
_space_group_crystal_system triclinic
_space_group_IT_number 2
_space_group_name_Hall '-P 1'
_space_group_name_H-M_alt 'P -1'
_symmetry_space_group_name_Hall '-P 1'
_symmetry_space_group_name_H-M 'P -1'
_atom_sites_solution_hydrogens geom
_atom_sites_solution_primary direct
_atom_sites_solution_secondary difmap
_audit_creation_date 2014-06-03
_audit_creation_method
;
Olex2 1.2
(compiled 2014.03.20 svn.r2914 for OlexSys, GUI svn.r4816)
;
_cell_angle_alpha 108.460(2)
_cell_angle_beta 90.8367(19)
_cell_angle_gamma 118.571(3)
_cell_formula_units_Z 2
_cell_length_a 13.7161(3)
_cell_length_b 13.9702(4)
_cell_length_c 20.5980(5)
_cell_measurement_reflns_used 25086
_cell_measurement_temperature 100.00(10)
_cell_measurement_theta_max 73.5740
_cell_measurement_theta_min 3.7490
_cell_volume 3221.96(19)
_computing_cell_refinement
;
CrysAlisPro, Agilent Technologies,
Version 1.171.36.28 (release 01-02-2013 CrysAlis171 .NET)
(compiled Feb  1 2013,16:14:44)
;
_computing_data_collection
;
CrysAlisPro, Agilent Technologies,
Version 1.171.36.28 (release 01-02-2013 CrysAlis171 .NET)
(compiled Feb  1 2013,16:14:44)
;
_computing_data_reduction
;
CrysAlisPro, Agilent Technologies,
Version 1.171.36.28 (release 01-02-2013 CrysAlis171 .NET)
(compiled Feb  1 2013,16:14:44)
;
_computing_molecular_graphics 'Olex2 (Dolomanov et al., 2009)'
_computing_publication_material 'Olex2 (Dolomanov et al., 2009)'
_computing_structure_refinement 'XL (Sheldrick, 2008)'
_computing_structure_solution 'XS (Sheldrick, 2008)'
_diffrn_ambient_temperature 100.00(10)
_diffrn_detector_area_resol_mean 10.3756
_diffrn_measured_fraction_theta_full 0.994
_diffrn_measured_fraction_theta_max 0.981
_diffrn_measurement_device_type 'SuperNova, Dual, Cu at zero, Atlas'
_diffrn_measurement_method '\w scans'
_diffrn_orient_matrix_UB_11 0.0001311000
_diffrn_orient_matrix_UB_12 -0.0060403000
_diffrn_orient_matrix_UB_13 -0.0759844000
_diffrn_orient_matrix_UB_21 0.0000238000
_diffrn_orient_matrix_UB_22 -0.1160838000
_diffrn_orient_matrix_UB_23 -0.0209997000
_diffrn_orient_matrix_UB_31 -0.1305107000
_diffrn_orient_matrix_UB_32 -0.0687955000
_diffrn_orient_matrix_UB_33 -0.0161180000
_diffrn_radiation_monochromator mirror
_diffrn_radiation_type CuK\a
_diffrn_radiation_wavelength 1.54184
_diffrn_reflns_av_R_equivalents 0.0412
_diffrn_reflns_av_unetI/netI 0.0317
_diffrn_reflns_limit_h_max 16
_diffrn_reflns_limit_h_min -16
_diffrn_reflns_limit_k_max 17
_diffrn_reflns_limit_k_min -17
_diffrn_reflns_limit_l_max 25
_diffrn_reflns_limit_l_min -25
_diffrn_reflns_number 47311
_diffrn_reflns_theta_full 72.00
_diffrn_reflns_theta_max 73.77
_diffrn_reflns_theta_min 3.71
_diffrn_source 'SuperNova (Cu) X-ray Source'
_exptl_absorpt_coefficient_mu 6.977
_exptl_absorpt_correction_T_max 0.552
_exptl_absorpt_correction_T_min 0.166
_exptl_absorpt_correction_type gaussian
_exptl_absorpt_process_details
;
CrysAlisPro, Agilent Technologies,
Version 1.171.36.28 (release 01-02-2013 CrysAlis171 .NET)
(compiled Feb  1 2013,16:14:44)
Numerical absorption correction based on gaussian integration over
            a multifaceted crystal model
;
_exptl_crystal_colour yellow
_exptl_crystal_colour_primary yellow
_exptl_crystal_density_diffrn 1.552
_exptl_crystal_density_method 'not measured'
_exptl_crystal_description prism
_exptl_crystal_F_000 1524
_exptl_crystal_size_max 0.5342
_exptl_crystal_size_mid 0.2676
_exptl_crystal_size_min 0.128
_refine_diff_density_max 1.274
_refine_diff_density_min -0.688
_refine_diff_density_rms 0.084
_refine_ls_extinction_coef 0.00039(4)
_refine_ls_extinction_expression Fc^*^=kFc[1+0.001xFc^2^\l^3^/sin(2\q)]^-1/4^
_refine_ls_extinction_method SHELXL
_refine_ls_goodness_of_fit_ref 1.083
_refine_ls_hydrogen_treatment mixed
_refine_ls_matrix_type full
_refine_ls_number_parameters 816
_refine_ls_number_reflns 12805
_refine_ls_number_restraints 10
_refine_ls_restrained_S_all 1.091
_refine_ls_R_factor_all 0.0476
_refine_ls_R_factor_gt 0.0447
_refine_ls_shift/su_max 0.001
_refine_ls_shift/su_mean 0.000
_refine_ls_structure_factor_coef Fsqd
_refine_ls_weighting_details 'calc w=1/[\s^2^(Fo^2^)+(0.0528P)^2^+5.7913P] where P=(Fo^2^+2Fc^2^)/3'
_refine_ls_weighting_scheme calc
_refine_ls_wR_factor_gt 0.1148
_refine_ls_wR_factor_ref 0.1168
_reflns_number_gt 11965
_reflns_number_total 12805
_reflns_threshold_expression >2sigma(I)
_cod_data_source_file ic501720h_si_002.cif
_cod_data_source_block neal1n
_cod_original_cell_volume 3221.94(14)
_cod_database_code 4341476
_chemical_oxdiff_formula 'Cu3 S I P6 N3 C72 H63'
_reflns_odcompleteness_completeness 99.97
_reflns_odcompleteness_iscentric 1
_reflns_odcompleteness_theta 66.97
_olex2_refinement_description
;
1. Fixed Uiso
 At 1.2 times of:
  All C(H) groups
2. Shared sites
{I1, S1A}
{S1, I1A}
3. Uiso/Uaniso restraints and constraints
Uanis(I1) = Uanis(S1A)
Uanis(S1) = Uanis(I1A)
4. Same fragment restrains
{I1, Cu1, Cu2, Cu3, S1}
as
{I1A, Cu1A, Cu2A, Cu3A, S1A}
5. Others
 Sof(I1A)=Sof(Cu1A)=Sof(Cu2A)=Sof(Cu3A)=Sof(S1A)=1-FVAR(1)
 Sof(I1)=Sof(Cu1)=Sof(Cu2)=Sof(Cu3)=Sof(S1)=FVAR(1)
6.a Aromatic/amide H refined with riding coordinates:
 C2(H2A), C3(H3A), C4(H4), C5(H5), C6(H6), C8(H8), C9(H9), C10(H10), C11(H11),
 C12(H12), C14(H14), C15(H15), C16(H16), C17(H17), C18(H18), C20(H20), C21(H21),
  C22(H22), C23(H23), C24(H24), C26(H26), C27(H27), C28(H28), C29(H29),
 C30(H30), C32(H32), C33(H33), C34(H34), C35(H35), C36(H36), C38(H38), C39(H39),
  C40(H40), C41(H41), C42(H42), C44(H44), C45(H45), C46(H46), C47(H47),
 C48(H48), C50(H50), C51(H51), C52(H52), C53(H53), C54(H54), C56(H56), C57(H57),
  C58(H58), C59(H59), C60(H60), C62(H62), C63(H63), C64(H64), C65(H65),
 C66(H66), C68(H68), C69(H69), C70(H70), C71(H71), C72(H72)
;

loop_
_space_group_symop_id
_space_group_symop_operation_xyz
1 'x, y, z'
2 '-x, -y, -z'

loop_
_atom_site_label
_atom_site_type_symbol
_atom_site_fract_x
_atom_site_fract_y
_atom_site_fract_z
_atom_site_U_iso_or_equiv
_atom_site_adp_type
_atom_site_occupancy
_atom_site_calc_flag
_atom_site_disorder_assembly
_atom_site_disorder_group
_atom_site_refinement_flags_posn
I1 I 0.33654(2) 0.10885(2) 0.134616(13) 0.02588(10) Uani 0.7351(11) d A 1 .
Cu1 Cu 0.39184(15) 0.30065(14) 0.26802(6) 0.0285(3) Uani 0.7351(11) d A 1 .
Cu2 Cu 0.47555(12) 0.13982(12) 0.25837(6) 0.0257(2) Uani 0.7351(11) d A 1 .
Cu3 Cu 0.23938(12) 0.06158(12) 0.25086(6) 0.0254(2) Uani 0.7351(11) d A 1 .
S1 S 0.39619(4) 0.21108(4) 0.35015(2) 0.02777(16) Uani 0.7351(11) d A 1 .
I1A I 0.39619(4) 0.21108(4) 0.35015(2) 0.02777(16) Uani 0.2649(11) d A 2 .
Cu1A Cu 0.3875(4) 0.2871(4) 0.24072(19) 0.0371(9) Uani 0.2649(11) d A 2 .
Cu2A Cu 0.4728(4) 0.1241(4) 0.23011(18) 0.0367(9) Uani 0.2649(11) d A 2 .
Cu3A Cu 0.2349(4) 0.0448(4) 0.22260(19) 0.0351(8) Uani 0.2649(11) d A 2 .
S1A S 0.33654(2) 0.10885(2) 0.134616(13) 0.02588(10) Uani 0.2649(11) d A 2 .
P1 P 0.56583(8) 0.43637(8) 0.26558(5) 0.02718(18) Uani 1 d . . .
P2 P 0.64806(8) 0.26507(8) 0.24331(5) 0.02820(19) Uani 1 d . . .
P3 P 0.44071(7) -0.04512(8) 0.23330(5) 0.02599(18) Uani 1 d . . .
P4 P 0.20108(8) -0.11982(8) 0.23903(5) 0.02711(18) Uani 1 d . . .
P5 P 0.09102(8) 0.08255(8) 0.22899(5) 0.02756(19) Uani 1 d . . .
P6 P 0.25207(8) 0.33993(8) 0.26517(5) 0.0299(2) Uani 1 d . . .
N1 N 0.6640(3) 0.3957(3) 0.25095(18) 0.0341(7) Uani 1 d A . .
N2 N 0.3020(3) -0.1514(3) 0.21208(16) 0.0304(6) Uani 1 d A . .
N3 N 0.1224(3) 0.2237(3) 0.25532(18) 0.0329(7) Uani 1 d A . .
C1 C 0.6325(3) 0.5627(3) 0.34753(19) 0.0332(8) Uani 1 d A . .
C2 C 0.5685(4) 0.5691(4) 0.3990(2) 0.0404(9) Uani 1 d . . .
H2A H 0.4917 0.5090 0.3908 0.048 Uiso 1 calc A . R
C3 C 0.6175(5) 0.6639(4) 0.4624(2) 0.0532(13) Uani 1 d A . .
H3A H 0.5740 0.6692 0.4974 0.064 Uiso 1 calc . . R
C4 C 0.7258(5) 0.7471(4) 0.4737(2) 0.0492(11) Uani 1 d . . .
H4 H 0.7579 0.8110 0.5173 0.059 Uiso 1 calc A . R
C5 C 0.7925(5) 0.7442(4) 0.4253(3) 0.0607(14) Uani 1 d A . .
H5 H 0.8696 0.8045 0.4352 0.073 Uiso 1 calc . . R
C6 C 0.7448(4) 0.6511(4) 0.3613(2) 0.0514(11) Uani 1 d . . .
H6 H 0.7895 0.6481 0.3268 0.062 Uiso 1 calc A . R
C7 C 0.5822(3) 0.5031(3) 0.20032(19) 0.0314(8) Uani 1 d A . .
C8 C 0.5959(5) 0.6137(4) 0.2157(2) 0.0511(12) Uani 1 d . . .
H8 H 0.6010 0.6596 0.2623 0.061 Uiso 1 calc A . R
C9 C 0.6023(6) 0.6570(4) 0.1630(3) 0.0625(15) Uani 1 d A . .
H9 H 0.6121 0.7328 0.1740 0.075 Uiso 1 calc . . R
C10 C 0.5948(4) 0.5917(4) 0.0945(2) 0.0454(10) Uani 1 d . . .
H10 H 0.6020 0.6232 0.0590 0.055 Uiso 1 calc A . R
C11 C 0.5768(4) 0.4808(4) 0.0788(2) 0.0373(8) Uani 1 d A . .
H11 H 0.5689 0.4341 0.0319 0.045 Uiso 1 calc . . R
C12 C 0.5701(3) 0.4361(3) 0.13133(19) 0.0324(8) Uani 1 d . . .
H12 H 0.5570 0.3589 0.1198 0.039 Uiso 1 calc A . R
C13 C 0.7700(3) 0.3082(3) 0.3068(2) 0.0330(8) Uani 1 d A . .
C14 C 0.8277(5) 0.4171(5) 0.3596(3) 0.0629(15) Uani 1 d . . .
H14 H 0.8038 0.4721 0.3641 0.075 Uiso 1 calc A . R
C15 C 0.9214(6) 0.4468(7) 0.4065(3) 0.092(2) Uani 1 d A . .
H15 H 0.9614 0.5223 0.4426 0.110 Uiso 1 calc . . R
C16 C 0.9558(5) 0.3675(6) 0.4007(3) 0.0676(16) Uani 1 d . . .
H16 H 1.0201 0.3883 0.4322 0.081 Uiso 1 calc A . R
C17 C 0.8981(5) 0.2602(5) 0.3503(4) 0.0684(16) Uani 1 d A . .
H17 H 0.9202 0.2043 0.3473 0.082 Uiso 1 calc . . R
C18 C 0.8070(5) 0.2308(4) 0.3029(4) 0.0698(17) Uani 1 d . . .
H18 H 0.7688 0.1555 0.2667 0.084 Uiso 1 calc A . R
C19 C 0.6988(3) 0.2282(3) 0.1622(2) 0.0358(8) Uani 1 d A . .
C20 C 0.8082(4) 0.3008(5) 0.1555(3) 0.0603(14) Uani 1 d . . .
H20 H 0.8597 0.3692 0.1941 0.072 Uiso 1 calc A . R
C21 C 0.8422(5) 0.2733(5) 0.0925(3) 0.0657(15) Uani 1 d A . .
H21 H 0.9169 0.3235 0.0884 0.079 Uiso 1 calc . . R
C22 C 0.7708(4) 0.1764(4) 0.0368(2) 0.0413(9) Uani 1 d . . .
H22 H 0.7949 0.1595 -0.0062 0.050 Uiso 1 calc A . R
C23 C 0.6620(4) 0.1015(4) 0.0429(2) 0.0366(8) Uani 1 d A . .
H23 H 0.6124 0.0316 0.0044 0.044 Uiso 1 calc . . R
C24 C 0.6261(3) 0.1291(3) 0.10536(19) 0.0327(8) Uani 1 d . . .
H24 H 0.5509 0.0793 0.1089 0.039 Uiso 1 calc A . R
C25 C 0.4990(3) -0.0619(3) 0.30630(19) 0.0302(7) Uani 1 d A . .
C26 C 0.5445(4) 0.0314(4) 0.3704(2) 0.0429(10) Uani 1 d . . .
H26 H 0.5497 0.1033 0.3742 0.051 Uiso 1 calc A . R
C27 C 0.5827(5) 0.0197(5) 0.4292(2) 0.0551(12) Uani 1 d A . .
H27 H 0.6139 0.0837 0.4728 0.066 Uiso 1 calc . . R
C28 C 0.5751(4) -0.0837(5) 0.4241(2) 0.0490(11) Uani 1 d . . .
H28 H 0.6006 -0.0914 0.4643 0.059 Uiso 1 calc A . R
C29 C 0.5308(4) -0.1765(4) 0.3613(2) 0.0430(10) Uani 1 d A . .
H29 H 0.5267 -0.2478 0.3581 0.052 Uiso 1 calc . . R
C30 C 0.4919(3) -0.1668(4) 0.3021(2) 0.0360(8) Uani 1 d . . .
H30 H 0.4605 -0.2317 0.2590 0.043 Uiso 1 calc A . R
C31 C 0.4920(3) -0.1084(3) 0.16043(19) 0.0290(7) Uani 1 d A . .
C32 C 0.6041(3) -0.0819(3) 0.1680(2) 0.0331(8) Uani 1 d . . .
H32 H 0.6513 -0.0410 0.2131 0.040 Uiso 1 calc A . R
C33 C 0.6475(3) -0.1149(4) 0.1100(2) 0.0369(8) Uani 1 d A . .
H33 H 0.7245 -0.0954 0.1156 0.044 Uiso 1 calc . . R
C34 C 0.5794(4) -0.1758(4) 0.0442(2) 0.0395(9) Uani 1 d . . .
H34 H 0.6091 -0.1990 0.0046 0.047 Uiso 1 calc A . R
C35 C 0.4683(4) -0.2029(4) 0.0361(2) 0.0380(9) Uani 1 d A . .
H35 H 0.4213 -0.2451 -0.0092 0.046 Uiso 1 calc . . R
C36 C 0.4242(3) -0.1689(3) 0.0935(2) 0.0340(8) Uani 1 d . . .
H36 H 0.3478 -0.1868 0.0873 0.041 Uiso 1 calc A . R
C37 C 0.1799(3) -0.1480(4) 0.3196(2) 0.0327(8) Uani 1 d A . .
C38 C 0.1753(7) -0.0685(5) 0.3757(3) 0.080(2) Uani 1 d . . .
H38 H 0.1892 0.0038 0.3736 0.097 Uiso 1 calc A . R
C39 C 0.1507(9) -0.0907(6) 0.4359(3) 0.112(3) Uani 1 d A . .
H39 H 0.1438 -0.0353 0.4735 0.134 Uiso 1 calc . . R
C40 C 0.1360(5) -0.1905(5) 0.4423(3) 0.0607(13) Uani 1 d . . .
H40 H 0.1214 -0.2042 0.4844 0.073 Uiso 1 calc A . R
C41 C 0.1427(7) -0.2679(7) 0.3885(3) 0.088(2) Uani 1 d A . .
H41 H 0.1331 -0.3380 0.3920 0.106 Uiso 1 calc . . R
C42 C 0.1635(8) -0.2484(7) 0.3270(3) 0.101(3) Uani 1 d . . .
H42 H 0.1665 -0.3062 0.2889 0.121 Uiso 1 calc A . R
C43 C 0.0754(3) -0.2482(3) 0.1783(2) 0.0314(8) Uani 1 d A . .
C44 C 0.0784(3) -0.2950(3) 0.1083(2) 0.0355(8) Uani 1 d . . .
H44 H 0.1485 -0.2649 0.0932 0.043 Uiso 1 calc A . R
C45 C -0.0190(4) -0.3845(4) 0.0604(2) 0.0468(10) Uani 1 d A . .
H45 H -0.0154 -0.4158 0.0129 0.056 Uiso 1 calc . . R
C46 C -0.1219(4) -0.4289(4) 0.0814(3) 0.0540(12) Uani 1 d . . .
H46 H -0.1889 -0.4908 0.0485 0.065 Uiso 1 calc A . R
C47 C -0.1262(4) -0.3825(5) 0.1505(3) 0.0587(14) Uani 1 d A . .
H47 H -0.1967 -0.4125 0.1651 0.070 Uiso 1 calc . . R
C48 C -0.0284(4) -0.2924(4) 0.1988(2) 0.0475(10) Uani 1 d . . .
H48 H -0.0325 -0.2608 0.2462 0.057 Uiso 1 calc A . R
C49 C -0.0105(3) 0.0327(3) 0.28409(19) 0.0298(7) Uani 1 d A . .
C50 C 0.0319(4) 0.0748(6) 0.3546(3) 0.0690(17) Uani 1 d . . .
H50 H 0.1113 0.1240 0.3716 0.083 Uiso 1 calc A . R
C51 C -0.0382(5) 0.0473(7) 0.4009(3) 0.079(2) Uani 1 d A . .
H51 H -0.0073 0.0793 0.4495 0.094 Uiso 1 calc . . R
C52 C -0.1529(4) -0.0266(4) 0.3769(2) 0.0489(11) Uani 1 d . . .
H52 H -0.2015 -0.0496 0.4083 0.059 Uiso 1 calc A . R
C53 C -0.1958(4) -0.0662(5) 0.3082(3) 0.0605(14) Uani 1 d A . .
H53 H -0.2755 -0.1131 0.2918 0.073 Uiso 1 calc . . R
C54 C -0.1255(4) -0.0396(5) 0.2616(3) 0.0569(13) Uani 1 d . . .
H54 H -0.1572 -0.0718 0.2131 0.068 Uiso 1 calc A . R
C55 C 0.0006(3) 0.0095(3) 0.14237(19) 0.0311(7) Uani 1 d A . .
C56 C -0.0321(5) -0.1065(4) 0.1054(2) 0.0558(13) Uani 1 d . . .
H56 H -0.0054 -0.1445 0.1254 0.067 Uiso 1 calc A . R
C57 C -0.1025(5) -0.1683(4) 0.0404(3) 0.0588(14) Uani 1 d A . .
H57 H -0.1258 -0.2486 0.0168 0.071 Uiso 1 calc . . R
C58 C -0.1386(4) -0.1136(4) 0.0098(2) 0.0413(9) Uani 1 d . . .
H58 H -0.1858 -0.1553 -0.0354 0.050 Uiso 1 calc A . R
C59 C -0.1063(4) 0.0016(4) 0.0447(2) 0.0422(9) Uani 1 d A . .
H59 H -0.1314 0.0395 0.0237 0.051 Uiso 1 calc . . R
C60 C -0.0368(3) 0.0633(4) 0.1107(2) 0.0364(8) Uani 1 d . . .
H60 H -0.0148 0.1432 0.1344 0.044 Uiso 1 calc A . R
C61 C 0.2678(3) 0.4437(3) 0.3510(2) 0.0361(8) Uani 1 d A . .
C62 C 0.2562(4) 0.4069(4) 0.4078(2) 0.0484(11) Uani 1 d . . .
H62 H 0.2329 0.3276 0.4000 0.058 Uiso 1 calc A . R
C63 C 0.2783(5) 0.4848(5) 0.4751(3) 0.0565(13) Uani 1 d A . .
H63 H 0.2698 0.4585 0.5130 0.068 Uiso 1 calc . . R
C64 C 0.3127(5) 0.6007(4) 0.4875(3) 0.0563(12) Uani 1 d . . .
H64 H 0.3267 0.6538 0.5336 0.068 Uiso 1 calc A . R
C65 C 0.3262(5) 0.6374(4) 0.4331(3) 0.0642(15) Uani 1 d A . .
H65 H 0.3520 0.7175 0.4417 0.077 Uiso 1 calc . . R
C66 C 0.3031(4) 0.5602(4) 0.3648(3) 0.0498(11) Uani 1 d . . .
H66 H 0.3117 0.5878 0.3275 0.060 Uiso 1 calc A . R
C67 C 0.2292(3) 0.4057(3) 0.2067(2) 0.0343(8) Uani 1 d A . .
C68 C 0.2944(4) 0.4230(4) 0.1567(2) 0.0470(10) Uani 1 d . . .
H68 H 0.3474 0.3970 0.1515 0.056 Uiso 1 calc A . R
C69 C 0.2836(5) 0.4781(5) 0.1138(3) 0.0591(13) Uani 1 d A . .
H69 H 0.3292 0.4896 0.0796 0.071 Uiso 1 calc . . R
C70 C 0.2069(4) 0.5163(4) 0.1207(2) 0.0476(11) Uani 1 d . . .
H70 H 0.2018 0.5568 0.0926 0.057 Uiso 1 calc A . R
C71 C 0.1383(4) 0.4955(4) 0.1679(3) 0.0499(11) Uani 1 d A . .
H71 H 0.0829 0.5181 0.1710 0.060 Uiso 1 calc . . R
C72 C 0.1491(4) 0.4412(4) 0.2116(3) 0.0467(11) Uani 1 d . . .
H72 H 0.1017 0.4282 0.2448 0.056 Uiso 1 calc A . R
H3 H 0.070(4) 0.239(4) 0.260(2) 0.034(12) Uiso 1 d . . .
H2 H 0.287(4) -0.233(4) 0.207(3) 0.049(13) Uiso 1 d . . .
H1 H 0.740(6) 0.452(6) 0.251(3) 0.09(2) Uiso 1 d . . .

loop_
_atom_site_aniso_label
_atom_site_aniso_U_11
_atom_site_aniso_U_22
_atom_site_aniso_U_33
_atom_site_aniso_U_23
_atom_site_aniso_U_13
_atom_site_aniso_U_12
I1 0.02854(15) 0.03143(15) 0.01907(14) 0.00763(10) 0.00394(10) 0.01733(12)
Cu1 0.0287(5) 0.0281(5) 0.0342(7) 0.0122(6) 0.0065(6) 0.0181(4)
Cu2 0.0260(4) 0.0236(5) 0.0313(6) 0.0106(5) 0.0058(5) 0.0150(4)
Cu3 0.0265(4) 0.0264(5) 0.0284(6) 0.0103(5) 0.0059(5) 0.0170(4)
S1 0.0335(3) 0.0274(3) 0.0283(3) 0.00981(19) 0.00978(19) 0.0199(2)
I1A 0.0335(3) 0.0274(3) 0.0283(3) 0.00981(19) 0.00978(19) 0.0199(2)
Cu1A 0.0351(15) 0.0392(18) 0.046(2) 0.021(2) 0.011(2) 0.0225(14)
Cu2A 0.0389(15) 0.0333(16) 0.041(2) 0.0132(19) 0.0149(19) 0.0207(13)
Cu3A 0.0321(14) 0.0315(16) 0.046(2) 0.0145(19) 0.0106(19) 0.0191(12)
S1A 0.02854(15) 0.03143(15) 0.01907(14) 0.00763(10) 0.00394(10) 0.01733(12)
P1 0.0311(5) 0.0266(4) 0.0257(4) 0.0100(3) 0.0021(3) 0.0160(4)
P2 0.0261(4) 0.0280(4) 0.0313(5) 0.0103(4) 0.0028(3) 0.0148(4)
P3 0.0274(4) 0.0266(4) 0.0286(4) 0.0119(3) 0.0067(3) 0.0160(4)
P4 0.0285(4) 0.0274(4) 0.0287(4) 0.0112(3) 0.0053(3) 0.0161(4)
P5 0.0277(4) 0.0274(4) 0.0321(5) 0.0119(4) 0.0052(3) 0.0169(4)
P6 0.0294(5) 0.0267(4) 0.0367(5) 0.0117(4) 0.0026(4) 0.0166(4)
N1 0.0321(17) 0.0324(16) 0.0415(18) 0.0168(14) 0.0037(14) 0.0173(14)
N2 0.0291(15) 0.0297(15) 0.0354(16) 0.0132(13) 0.0072(13) 0.0164(13)
N3 0.0306(16) 0.0284(16) 0.0437(18) 0.0128(14) 0.0067(14) 0.0183(14)
C1 0.041(2) 0.0286(18) 0.0277(18) 0.0092(15) -0.0033(15) 0.0174(16)
C2 0.045(2) 0.048(2) 0.031(2) 0.0083(17) -0.0016(17) 0.030(2)
C3 0.074(3) 0.057(3) 0.033(2) 0.002(2) -0.011(2) 0.047(3)
C4 0.070(3) 0.044(2) 0.035(2) 0.0122(19) -0.004(2) 0.032(2)
C5 0.064(3) 0.033(2) 0.048(3) 0.008(2) -0.012(2) 0.003(2)
C6 0.052(3) 0.039(2) 0.040(2) 0.0120(19) 0.006(2) 0.008(2)
C7 0.037(2) 0.0321(18) 0.0291(18) 0.0129(15) 0.0031(15) 0.0192(16)
C8 0.095(4) 0.044(2) 0.030(2) 0.0143(18) 0.010(2) 0.047(3)
C9 0.117(5) 0.047(3) 0.043(3) 0.022(2) 0.014(3) 0.052(3)
C10 0.063(3) 0.048(2) 0.035(2) 0.0227(19) 0.005(2) 0.031(2)
C11 0.042(2) 0.041(2) 0.0269(18) 0.0123(16) 0.0026(16) 0.0201(18)
C12 0.0346(19) 0.0303(18) 0.0300(18) 0.0111(15) 0.0019(15) 0.0151(16)
C13 0.0284(18) 0.038(2) 0.038(2) 0.0180(16) 0.0063(15) 0.0177(16)
C14 0.069(3) 0.073(4) 0.046(3) -0.001(2) -0.013(2) 0.051(3)
C15 0.094(5) 0.116(6) 0.056(4) -0.007(3) -0.031(3) 0.072(5)
C16 0.055(3) 0.103(5) 0.055(3) 0.026(3) -0.003(2) 0.049(3)
C17 0.048(3) 0.072(4) 0.105(5) 0.043(4) 0.003(3) 0.039(3)
C18 0.052(3) 0.037(2) 0.108(5) 0.015(3) -0.024(3) 0.022(2)
C19 0.035(2) 0.0323(19) 0.040(2) 0.0115(16) 0.0101(17) 0.0184(17)
C20 0.037(2) 0.051(3) 0.055(3) 0.000(2) 0.014(2) 0.007(2)
C21 0.044(3) 0.062(3) 0.063(3) 0.013(3) 0.025(2) 0.013(2)
C22 0.047(2) 0.053(3) 0.035(2) 0.0206(19) 0.0159(18) 0.031(2)
C23 0.045(2) 0.037(2) 0.0324(19) 0.0161(16) 0.0071(17) 0.0227(18)
C24 0.0345(19) 0.037(2) 0.0330(19) 0.0176(16) 0.0069(15) 0.0204(17)
C25 0.0309(18) 0.0373(19) 0.0320(18) 0.0178(16) 0.0113(15) 0.0213(16)
C26 0.055(3) 0.045(2) 0.037(2) 0.0135(18) 0.0019(19) 0.033(2)
C27 0.071(3) 0.069(3) 0.035(2) 0.011(2) -0.001(2) 0.048(3)
C28 0.060(3) 0.078(3) 0.040(2) 0.036(2) 0.019(2) 0.049(3)
C29 0.049(2) 0.056(3) 0.052(3) 0.037(2) 0.023(2) 0.036(2)
C30 0.040(2) 0.040(2) 0.040(2) 0.0227(18) 0.0163(17) 0.0248(18)
C31 0.0349(19) 0.0292(17) 0.0307(18) 0.0145(15) 0.0098(15) 0.0198(16)
C32 0.035(2) 0.0343(19) 0.036(2) 0.0165(16) 0.0101(16) 0.0202(17)
C33 0.037(2) 0.040(2) 0.047(2) 0.0229(18) 0.0179(17) 0.0249(18)
C34 0.052(2) 0.041(2) 0.041(2) 0.0208(18) 0.0203(19) 0.031(2)
C35 0.050(2) 0.039(2) 0.0306(19) 0.0125(16) 0.0102(17) 0.0261(19)
C36 0.036(2) 0.037(2) 0.0341(19) 0.0131(16) 0.0098(16) 0.0222(17)
C37 0.0315(19) 0.042(2) 0.0319(19) 0.0155(16) 0.0063(15) 0.0226(17)
C38 0.137(6) 0.041(3) 0.057(3) 0.023(2) 0.053(4) 0.036(3)
C39 0.203(10) 0.057(4) 0.051(3) 0.022(3) 0.061(5) 0.046(5)
C40 0.063(3) 0.080(4) 0.038(2) 0.030(3) 0.012(2) 0.031(3)
C41 0.169(7) 0.118(5) 0.072(4) 0.071(4) 0.069(5) 0.118(6)
C42 0.221(9) 0.113(5) 0.069(4) 0.066(4) 0.086(5) 0.137(7)
C43 0.0332(19) 0.0302(18) 0.0343(19) 0.0155(15) 0.0053(15) 0.0166(16)
C44 0.036(2) 0.037(2) 0.035(2) 0.0104(16) 0.0065(16) 0.0210(17)
C45 0.051(3) 0.045(2) 0.038(2) 0.0026(19) 0.0010(19) 0.028(2)
C46 0.042(3) 0.042(2) 0.054(3) 0.013(2) -0.004(2) 0.006(2)
C47 0.033(2) 0.067(3) 0.054(3) 0.031(3) 0.004(2) 0.004(2)
C48 0.038(2) 0.057(3) 0.038(2) 0.021(2) 0.0092(18) 0.015(2)
C49 0.0309(18) 0.0334(18) 0.0317(18) 0.0126(15) 0.0050(15) 0.0208(16)
C50 0.034(2) 0.118(5) 0.040(3) 0.031(3) 0.006(2) 0.026(3)
C51 0.048(3) 0.138(6) 0.035(3) 0.032(3) 0.012(2) 0.036(4)
C52 0.042(2) 0.065(3) 0.047(3) 0.028(2) 0.017(2) 0.028(2)
C53 0.036(2) 0.076(4) 0.055(3) 0.039(3) 0.008(2) 0.009(2)
C54 0.037(2) 0.065(3) 0.042(2) 0.028(2) 0.0005(19) 0.001(2)
C55 0.0336(19) 0.0338(19) 0.0307(18) 0.0131(15) 0.0065(15) 0.0199(16)
C56 0.083(4) 0.048(3) 0.041(2) 0.006(2) -0.015(2) 0.043(3)
C57 0.084(4) 0.045(3) 0.042(3) 0.001(2) -0.013(2) 0.039(3)
C58 0.036(2) 0.060(3) 0.0297(19) 0.0162(19) 0.0054(16) 0.025(2)
C59 0.041(2) 0.060(3) 0.043(2) 0.029(2) 0.0116(18) 0.032(2)
C60 0.036(2) 0.042(2) 0.038(2) 0.0191(18) 0.0074(16) 0.0219(18)
C61 0.0319(19) 0.035(2) 0.042(2) 0.0091(17) 0.0004(16) 0.0206(17)
C62 0.072(3) 0.046(2) 0.038(2) 0.0097(19) 0.004(2) 0.043(2)
C63 0.081(4) 0.059(3) 0.041(2) 0.011(2) 0.005(2) 0.049(3)
C64 0.058(3) 0.046(3) 0.047(3) -0.002(2) 0.004(2) 0.026(2)
C65 0.079(4) 0.032(2) 0.064(3) 0.006(2) 0.019(3) 0.022(2)
C66 0.056(3) 0.030(2) 0.055(3) 0.0101(19) 0.012(2) 0.019(2)
C67 0.034(2) 0.0260(17) 0.041(2) 0.0108(16) -0.0026(16) 0.0149(16)
C68 0.048(3) 0.065(3) 0.045(2) 0.027(2) 0.007(2) 0.037(2)
C69 0.063(3) 0.086(4) 0.045(3) 0.038(3) 0.012(2) 0.041(3)
C70 0.050(3) 0.043(2) 0.049(3) 0.021(2) -0.009(2) 0.021(2)
C71 0.045(2) 0.042(2) 0.071(3) 0.025(2) -0.001(2) 0.027(2)
C72 0.039(2) 0.046(2) 0.071(3) 0.032(2) 0.012(2) 0.026(2)

loop_
_atom_type_symbol
_atom_type_description
_atom_type_scat_dispersion_real
_atom_type_scat_dispersion_imag
_atom_type_scat_source
C C 0.0181 0.0091 'International Tables Vol C Tables 4.2.6.8 and 6.1.1.4'
H H 0.0000 0.0000 'International Tables Vol C Tables 4.2.6.8 and 6.1.1.4'
Cu Cu -1.9646 0.5888 'International Tables Vol C Tables 4.2.6.8 and 6.1.1.4'
I I -0.3257 6.8362 'International Tables Vol C Tables 4.2.6.8 and 6.1.1.4'
N N 0.0311 0.0180 'International Tables Vol C Tables 4.2.6.8 and 6.1.1.4'
P P 0.2955 0.4335 'International Tables Vol C Tables 4.2.6.8 and 6.1.1.4'
S S 0.3331 0.5567 'International Tables Vol C Tables 4.2.6.8 and 6.1.1.4'

loop_
_exptl_crystal_face_index_h
_exptl_crystal_face_index_k
_exptl_crystal_face_index_l
_exptl_crystal_face_perp_dist
_exptl_oxdiff_crystal_face_indexfrac_h
_exptl_oxdiff_crystal_face_indexfrac_k
_exptl_oxdiff_crystal_face_indexfrac_l
_exptl_oxdiff_crystal_face_x
_exptl_oxdiff_crystal_face_y
_exptl_oxdiff_crystal_face_z
-8 0 0 0.0640 -8.0000 0.0000 -0.0001 -0.0010 -0.0002 1.0441
8 0 0 0.0640 8.0000 -0.0000 0.0001 0.0010 0.0002 -1.0441
1 -1 12 0.1767 1.0000 -1.0000 12.0000 -0.9056 -0.1359 -0.2551
1 -8 0 0.1333 1.0000 -8.0000 0.0001 0.0484 0.9287 0.4199
-1 -7 8 0.1378 -1.0000 -7.0000 8.0000 -0.5657 0.6446 0.4831
1 7 -7 0.0264 1.0000 7.0000 -7.0000 0.4897 -0.6656 -0.4993

loop_
_geom_angle_atom_site_label_1
_geom_angle_atom_site_label_2
_geom_angle_atom_site_label_3
_geom_angle
Cu1 I1 Cu2 59.74(4)
Cu3 I1 Cu1 59.14(4)
Cu3 I1 Cu2 59.04(4)
Cu2 Cu1 I1 60.28(4)
Cu3 Cu1 I1 59.11(4)
Cu3 Cu1 Cu2 59.21(5)
S1 Cu1 I1 100.96(5)
S1 Cu1 Cu2 51.70(4)
S1 Cu1 Cu3 54.68(4)
P1 Cu1 I1 101.42(5)
P1 Cu1 Cu2 89.09(6)
P1 Cu1 Cu3 147.68(8)
P1 Cu1 S1 112.06(7)
P6 Cu1 I1 105.55(6)
P6 Cu1 Cu2 152.09(8)
P6 Cu1 Cu3 92.94(7)
P6 Cu1 S1 115.57(7)
P6 Cu1 P1 118.26(8)
Cu1 Cu2 I1 59.97(4)
Cu3 Cu2 I1 59.00(3)
Cu3 Cu2 Cu1 59.21(5)
S1 Cu2 I1 101.66(5)
S1 Cu2 Cu1 52.90(4)
S1 Cu2 Cu3 54.98(4)
P2 Cu2 I1 98.10(5)
P2 Cu2 Cu1 92.84(6)
P2 Cu2 Cu3 149.60(7)
P2 Cu2 S1 119.44(6)
P3 Cu2 I1 101.20(5)
P3 Cu2 Cu1 149.76(7)
P3 Cu2 Cu3 91.16(6)
P3 Cu2 S1 116.82(6)
P3 Cu2 P2 114.31(6)
I1 Cu3 Cu1 61.75(4)
I1 Cu3 Cu2 61.96(4)
Cu1 Cu3 Cu2 61.58(5)
S1 Cu3 I1 102.06(5)
S1 Cu3 Cu1 53.35(4)
S1 Cu3 Cu2 52.40(4)
P4 Cu3 I1 107.05(5)
P4 Cu3 Cu1 152.35(7)
P4 Cu3 Cu2 90.78(6)
P4 Cu3 S1 110.74(6)
P5 Cu3 I1 96.51(5)
P5 Cu3 Cu1 90.10(6)
P5 Cu3 Cu2 149.75(7)
P5 Cu3 S1 120.10(6)
P5 Cu3 P4 117.04(7)
Cu1 S1 Cu3 71.97(5)
Cu2 S1 Cu1 75.40(5)
Cu2 S1 Cu3 72.62(5)
Cu3A Cu1A Cu2A 58.85(15)
P1 Cu1A Cu2A 89.90(19)
P1 Cu1A Cu3A 148.1(2)
P1 Cu1A P6 115.3(2)
P6 Cu1A Cu2A 150.7(2)
P6 Cu1A Cu3A 93.71(19)
Cu3A Cu2A Cu1A 59.19(15)
P2 Cu2A Cu1A 91.04(18)
P2 Cu2A Cu3A 150.2(2)
P2 Cu2A P3 119.58(19)
P3 Cu2A Cu1A 148.0(2)
P3 Cu2A Cu3A 89.72(17)
Cu2A Cu3A Cu1A 61.96(15)
P4 Cu3A Cu1A 150.3(2)
P4 Cu3A Cu2A 91.71(17)
P4 Cu3A P5 116.13(18)
P5 Cu3A Cu1A 88.49(17)
P5 Cu3A Cu2A 150.4(2)
Cu1A P1 Cu1 13.48(9)
N1 P1 Cu1 117.65(13)
N1 P1 Cu1A 114.47(17)
N1 P1 C1 103.62(18)
N1 P1 C7 99.12(17)
C1 P1 Cu1 112.37(14)
C1 P1 Cu1A 124.95(17)
C1 P1 C7 103.03(17)
C7 P1 Cu1 118.80(13)
C7 P1 Cu1A 108.16(16)
Cu2A P2 Cu2 13.93(8)
N1 P2 Cu2 113.08(13)
N1 P2 Cu2A 115.50(17)
N1 P2 C13 102.10(17)
N1 P2 C19 101.34(18)
C13 P2 Cu2 115.98(13)
C13 P2 Cu2A 126.14(16)
C13 P2 C19 99.65(18)
C19 P2 Cu2 121.83(14)
C19 P2 Cu2A 108.50(16)
Cu2A P3 Cu2 13.96(8)
N2 P3 Cu2 115.62(11)
N2 P3 Cu2A 114.53(16)
N2 P3 C25 104.12(16)
N2 P3 C31 100.07(16)
C25 P3 Cu2 112.65(13)
C25 P3 Cu2A 124.72(16)
C31 P3 Cu2 119.21(12)
C31 P3 Cu2A 106.99(14)
C31 P3 C25 103.18(16)
Cu3 P4 Cu3A 13.85(8)
N2 P4 Cu3 114.97(12)
N2 P4 Cu3A 108.93(15)
N2 P4 C37 105.48(16)
N2 P4 C43 100.35(17)
C37 P4 Cu3 113.08(13)
C37 P4 Cu3A 126.78(16)
C37 P4 C43 100.80(18)
C43 P4 Cu3 120.10(12)
C43 P4 Cu3A 111.25(16)
Cu3 P5 Cu3A 13.83(8)
N3 P5 Cu3 114.27(13)
N3 P5 Cu3A 118.86(16)
N3 P5 C49 99.01(16)
N3 P5 C55 105.42(17)
C49 P5 Cu3 110.78(12)
C49 P5 Cu3A 120.47(15)
C49 P5 C55 102.51(17)
C55 P5 Cu3 121.89(13)
C55 P5 Cu3A 108.53(15)
Cu1 P6 Cu1A 13.13(9)
N3 P6 Cu1 113.48(12)
N3 P6 Cu1A 112.60(17)
N3 P6 C61 102.07(18)
N3 P6 C67 103.88(17)
C61 P6 Cu1 108.83(13)
C61 P6 Cu1A 120.92(16)
C61 P6 C67 101.93(18)
C67 P6 Cu1 124.03(14)
C67 P6 Cu1A 113.44(17)
P1 N1 H1 120(4)
P2 N1 P1 126.8(2)
P2 N1 H1 113(4)
P3 N2 H2 115(3)
P4 N2 P3 121.08(19)
P4 N2 H2 116(3)
P5 N3 H3 120(3)
P6 N3 P5 125.0(2)
P6 N3 H3 115(3)
C2 C1 P1 118.5(3)
C6 C1 P1 122.7(3)
C6 C1 C2 118.8(4)
C1 C2 H2A 120.1
C3 C2 C1 119.8(5)
C3 C2 H2A 120.1
C2 C3 H3A 120.2
C4 C3 C2 119.7(5)
C4 C3 H3A 120.2
C3 C4 H4 118.6
C3 C4 C5 122.8(4)
C5 C4 H4 118.6
C4 C5 H5 120.8
C4 C5 C6 118.5(5)
C6 C5 H5 120.8
C1 C6 C5 120.5(5)
C1 C6 H6 119.7
C5 C6 H6 119.7
C8 C7 P1 122.8(3)
C12 C7 P1 118.2(3)
C12 C7 C8 118.7(3)
C7 C8 H8 120.0
C9 C8 C7 119.9(4)
C9 C8 H8 120.0
C8 C9 H9 119.4
C8 C9 C10 121.2(4)
C10 C9 H9 119.4
C9 C10 H10 120.6
C11 C10 C9 118.9(4)
C11 C10 H10 120.6
C10 C11 H11 119.8
C10 C11 C12 120.4(4)
C12 C11 H11 119.8
C7 C12 C11 120.7(4)
C7 C12 H12 119.6
C11 C12 H12 119.6
C14 C13 P2 122.1(3)
C14 C13 C18 117.9(4)
C18 C13 P2 120.1(3)
C13 C14 H14 120.0
C13 C14 C15 120.1(5)
C15 C14 H14 120.0
C14 C15 H15 119.8
C16 C15 C14 120.3(6)
C16 C15 H15 119.8
C15 C16 H16 120.1
C17 C16 C15 119.7(5)
C17 C16 H16 120.1
C16 C17 H17 119.8
C16 C17 C18 120.4(5)
C18 C17 H17 119.8
C13 C18 C17 121.6(5)
C13 C18 H18 119.2
C17 C18 H18 119.2
C20 C19 P2 121.5(3)
C24 C19 P2 119.7(3)
C24 C19 C20 118.7(4)
C19 C20 H20 119.9
C21 C20 C19 120.1(5)
C21 C20 H20 119.9
C20 C21 H21 119.4
C22 C21 C20 121.1(5)
C22 C21 H21 119.4
C21 C22 H22 120.2
C21 C22 C23 119.7(4)
C23 C22 H22 120.2
C22 C23 H23 120.1
C22 C23 C24 119.8(4)
C24 C23 H23 120.1
C19 C24 C23 120.6(4)
C19 C24 H24 119.7
C23 C24 H24 119.7
C26 C25 P3 118.1(3)
C26 C25 C30 118.8(3)
C30 C25 P3 122.9(3)
C25 C26 H26 119.9
C25 C26 C27 120.2(4)
C27 C26 H26 119.9
C26 C27 H27 119.9
C28 C27 C26 120.1(4)
C28 C27 H27 119.9
C27 C28 H28 119.8
C27 C28 C29 120.4(4)
C29 C28 H28 119.8
C28 C29 H29 119.8
C28 C29 C30 120.4(4)
C30 C29 H29 119.8
C25 C30 H30 120.0
C29 C30 C25 120.1(4)
C29 C30 H30 120.0
C32 C31 P3 120.8(3)
C32 C31 C36 118.7(3)
C36 C31 P3 119.6(3)
C31 C32 H32 119.8
C33 C32 C31 120.5(4)
C33 C32 H32 119.8
C32 C33 H33 119.9
C34 C33 C32 120.3(4)
C34 C33 H33 119.9
C33 C34 H34 120.1
C35 C34 C33 119.8(4)
C35 C34 H34 120.1
C34 C35 H35 119.7
C34 C35 C36 120.5(4)
C36 C35 H35 119.7
C31 C36 H36 119.9
C35 C36 C31 120.2(4)
C35 C36 H36 119.9
C38 C37 P4 119.3(3)
C38 C37 C42 116.5(4)
C42 C37 P4 124.1(3)
C37 C38 H38 119.5
C37 C38 C39 121.1(5)
C39 C38 H38 119.5
C38 C39 H39 119.4
C40 C39 C38 121.3(6)
C40 C39 H39 119.4
C39 C40 H40 120.9
C41 C40 C39 118.3(5)
C41 C40 H40 120.9
C40 C41 H41 119.5
C40 C41 C42 120.9(5)
C42 C41 H41 119.5
C37 C42 C41 121.9(5)
C37 C42 H42 119.1
C41 C42 H42 119.1
C44 C43 P4 120.6(3)
C48 C43 P4 120.4(3)
C48 C43 C44 118.5(4)
C43 C44 H44 119.5
C45 C44 C43 121.0(4)
C45 C44 H44 119.5
C44 C45 H45 119.9
C44 C45 C46 120.3(4)
C46 C45 H45 119.9
C45 C46 H46 120.3
C47 C46 C45 119.4(4)
C47 C46 H46 120.3
C46 C47 H47 119.7
C46 C47 C48 120.6(4)
C48 C47 H47 119.7
C43 C48 H48 119.8
C47 C48 C43 120.3(4)
C47 C48 H48 119.8
C50 C49 P5 117.0(3)
C54 C49 P5 125.5(3)
C54 C49 C50 117.5(4)
C49 C50 H50 119.3
C51 C50 C49 121.5(5)
C51 C50 H50 119.3
C50 C51 H51 120.1
C50 C51 C52 119.9(5)
C52 C51 H51 120.1
C51 C52 H52 120.4
C53 C52 C51 119.1(4)
C53 C52 H52 120.4
C52 C53 H53 119.5
C52 C53 C54 120.9(5)
C54 C53 H53 119.5
C49 C54 C53 121.0(4)
C49 C54 H54 119.5
C53 C54 H54 119.5
C56 C55 P5 118.3(3)
C60 C55 P5 124.0(3)
C60 C55 C56 117.7(4)
C55 C56 H56 119.2
C57 C56 C55 121.6(4)
C57 C56 H56 119.2
C56 C57 H57 120.0
C58 C57 C56 119.9(4)
C58 C57 H57 120.0
C57 C58 H58 120.2
C59 C58 C57 119.7(4)
C59 C58 H58 120.2
C58 C59 H59 119.8
C58 C59 C60 120.5(4)
C60 C59 H59 119.8
C55 C60 C59 120.7(4)
C55 C60 H60 119.7
C59 C60 H60 119.7
C62 C61 P6 118.0(3)
C66 C61 P6 123.8(3)
C66 C61 C62 117.7(4)
C61 C62 H62 119.6
C63 C62 C61 120.7(4)
C63 C62 H62 119.6
C62 C63 H63 119.7
C64 C63 C62 120.5(5)
C64 C63 H63 119.7
C63 C64 H64 120.4
C65 C64 C63 119.1(5)
C65 C64 H64 120.4
C64 C65 H65 119.3
C64 C65 C66 121.4(5)
C66 C65 H65 119.3
C61 C66 C65 120.5(5)
C61 C66 H66 119.7
C65 C66 H66 119.7
C68 C67 P6 119.1(3)
C68 C67 C72 118.4(4)
C72 C67 P6 122.5(3)
C67 C68 H68 119.6
C67 C68 C69 120.7(4)
C69 C68 H68 119.6
C68 C69 H69 119.8
C70 C69 C68 120.3(5)
C70 C69 H69 119.8
C69 C70 H70 120.2
C71 C70 C69 119.6(4)
C71 C70 H70 120.2
C70 C71 H71 119.8
C70 C71 C72 120.5(4)
C72 C71 H71 119.8
C67 C72 H72 119.9
C71 C72 C67 120.3(4)
C71 C72 H72 119.9

loop_
_geom_bond_atom_site_label_1
_geom_bond_atom_site_label_2
_geom_bond_distance
I1 Cu1 2.9390(14)
I1 Cu2 2.9481(12)
I1 Cu3 2.8632(12)
Cu1 Cu2 2.932(2)
Cu1 Cu3 2.864(2)
Cu1 S1 2.4167(15)
Cu1 P1 2.242(2)
Cu1 P6 2.2368(19)
Cu2 Cu3 2.8642(19)
Cu2 S1 2.3779(12)
Cu2 P2 2.2719(17)
Cu2 P3 2.2665(16)
Cu3 S1 2.4578(14)
Cu3 P4 2.2560(17)
Cu3 P5 2.2487(17)
Cu1A Cu2A 2.975(6)
Cu1A Cu3A 2.894(6)
Cu1A P1 2.236(5)
Cu1A P6 2.313(5)
Cu2A Cu3A 2.884(6)
Cu2A P2 2.201(5)
Cu2A P3 2.211(5)
Cu3A P4 2.258(4)
Cu3A P5 2.269(4)
P1 N1 1.692(3)
P1 C1 1.823(4)
P1 C7 1.825(4)
P2 N1 1.684(3)
P2 C13 1.829(4)
P2 C19 1.837(4)
P3 N2 1.696(3)
P3 C25 1.823(4)
P3 C31 1.821(4)
P4 N2 1.694(3)
P4 C37 1.819(4)
P4 C43 1.820(4)
P5 N3 1.695(3)
P5 C49 1.825(4)
P5 C55 1.826(4)
P6 N3 1.691(3)
P6 C61 1.828(4)
P6 C67 1.834(4)
N1 H1 0.96(7)
N2 H2 1.03(5)
N3 H3 0.84(5)
C1 C2 1.393(6)
C1 C6 1.388(6)
C2 H2A 0.9500
C2 C3 1.392(6)
C3 H3A 0.9500
C3 C4 1.333(8)
C4 H4 0.9500
C4 C5 1.367(8)
C5 H5 0.9500
C5 C6 1.390(7)
C6 H6 0.9500
C7 C8 1.390(5)
C7 C12 1.388(5)
C8 H8 0.9500
C8 C9 1.385(6)
C9 H9 0.9500
C9 C10 1.387(7)
C10 H10 0.9500
C10 C11 1.372(6)
C11 H11 0.9500
C11 C12 1.394(5)
C12 H12 0.9500
C13 C14 1.378(6)
C13 C18 1.379(6)
C14 H14 0.9500
C14 C15 1.400(7)
C15 H15 0.9500
C15 C16 1.372(9)
C16 H16 0.9500
C16 C17 1.344(9)
C17 H17 0.9500
C17 C18 1.380(7)
C18 H18 0.9500
C19 C20 1.393(6)
C19 C24 1.378(6)
C20 H20 0.9500
C20 C21 1.385(7)
C21 H21 0.9500
C21 C22 1.350(7)
C22 H22 0.9500
C22 C23 1.390(6)
C23 H23 0.9500
C23 C24 1.391(5)
C24 H24 0.9500
C25 C26 1.393(6)
C25 C30 1.396(5)
C26 H26 0.9500
C26 C27 1.400(6)
C27 H27 0.9500
C27 C28 1.366(7)
C28 H28 0.9500
C28 C29 1.374(7)
C29 H29 0.9500
C29 C30 1.393(6)
C30 H30 0.9500
C31 C32 1.392(5)
C31 C36 1.397(5)
C32 H32 0.9500
C32 C33 1.389(5)
C33 H33 0.9500
C33 C34 1.380(6)
C34 H34 0.9500
C34 C35 1.377(6)
C35 H35 0.9500
C35 C36 1.389(5)
C36 H36 0.9500
C37 C38 1.353(6)
C37 C42 1.369(7)
C38 H38 0.9500
C38 C39 1.380(8)
C39 H39 0.9500
C39 C40 1.361(9)
C40 H40 0.9500
C40 C41 1.321(8)
C41 H41 0.9500
C41 C42 1.384(7)
C42 H42 0.9500
C43 C44 1.393(5)
C43 C48 1.390(6)
C44 H44 0.9500
C44 C45 1.379(6)
C45 H45 0.9500
C45 C46 1.383(7)
C46 H46 0.9500
C46 C47 1.380(7)
C47 H47 0.9500
C47 C48 1.388(6)
C48 H48 0.9500
C49 C50 1.379(6)
C49 C54 1.372(6)
C50 H50 0.9500
C50 C51 1.374(7)
C51 H51 0.9500
C51 C52 1.374(7)
C52 H52 0.9500
C52 C53 1.351(7)
C53 H53 0.9500
C53 C54 1.379(7)
C54 H54 0.9500
C55 C56 1.387(6)
C55 C60 1.386(5)
C56 H56 0.9500
C56 C57 1.380(6)
C57 H57 0.9500
C57 C58 1.374(6)
C58 H58 0.9500
C58 C59 1.370(6)
C59 H59 0.9500
C59 C60 1.390(6)
C60 H60 0.9500
C61 C62 1.401(6)
C61 C66 1.384(6)
C62 H62 0.9500
C62 C63 1.383(6)
C63 H63 0.9500
C63 C64 1.383(7)
C64 H64 0.9500
C64 C65 1.353(8)
C65 H65 0.9500
C65 C66 1.394(7)
C66 H66 0.9500
C67 C68 1.377(6)
C67 C72 1.398(6)
C68 H68 0.9500
C68 C69 1.390(6)
C69 H69 0.9500
C69 C70 1.380(7)
C70 H70 0.9500
C70 C71 1.363(7)
C71 H71 0.9500
C71 C72 1.394(6)
C72 H72 0.9500

loop_
_geom_torsion_atom_site_label_1
_geom_torsion_atom_site_label_2
_geom_torsion_atom_site_label_3
_geom_torsion_atom_site_label_4
_geom_torsion
I1 Cu1 Cu2 Cu3 -69.63(4)
I1 Cu1 Cu2 S1 -136.87(6)
I1 Cu1 Cu2 P2 97.71(5)
I1 Cu1 Cu2 P3 -56.90(11)
I1 Cu1 Cu3 Cu2 71.58(4)
I1 Cu1 Cu3 S1 134.06(5)
I1 Cu1 Cu3 P4 72.02(12)
I1 Cu1 Cu3 P5 -97.34(4)
I1 Cu1 S1 Cu2 37.21(5)
I1 Cu1 S1 Cu3 -38.91(5)
I1 Cu1 P1 Cu1A 26.8(6)
I1 Cu1 P1 N1 -52.86(14)
I1 Cu1 P1 C1 -173.06(13)
I1 Cu1 P1 C7 66.63(15)
I1 Cu1 P6 Cu1A -30.0(7)
I1 Cu1 P6 N3 59.00(14)
I1 Cu1 P6 C61 171.90(15)
I1 Cu1 P6 C67 -68.50(16)
I1 Cu2 Cu3 Cu1 -71.24(4)
I1 Cu2 Cu3 S1 -135.15(5)
I1 Cu2 Cu3 P4 108.96(4)
I1 Cu2 Cu3 P5 -48.82(11)
I1 Cu2 S1 Cu1 -37.18(5)
I1 Cu2 S1 Cu3 38.12(5)
I1 Cu2 P2 Cu2A -37.7(6)
I1 Cu2 P2 N1 65.40(14)
I1 Cu2 P2 C13 -177.14(14)
I1 Cu2 P2 C19 -55.67(16)
I1 Cu2 P3 Cu2A 36.7(6)
I1 Cu2 P3 N2 -52.13(13)
I1 Cu2 P3 C25 -171.69(13)
I1 Cu2 P3 C31 67.23(15)
I1 Cu3 S1 Cu1 40.34(5)
I1 Cu3 S1 Cu2 -39.53(5)
I1 Cu3 P4 Cu3A -25.7(5)
I1 Cu3 P4 N2 41.10(14)
I1 Cu3 P4 C37 162.32(13)
I1 Cu3 P4 C43 -78.84(15)
I1 Cu3 P5 Cu3A 33.0(6)
I1 Cu3 P5 N3 -79.56(14)
I1 Cu3 P5 C49 169.65(13)
I1 Cu3 P5 C55 49.06(16)
Cu1 I1 Cu2 Cu3 69.97(5)
Cu1 I1 Cu2 S1 33.83(5)
Cu1 I1 Cu2 P2 -88.60(6)
Cu1 I1 Cu2 P3 154.53(7)
Cu1 I1 Cu3 Cu2 -70.97(5)
Cu1 I1 Cu3 S1 -36.13(5)
Cu1 I1 Cu3 P4 -152.51(7)
Cu1 I1 Cu3 P5 86.60(6)
Cu1 Cu2 Cu3 I1 71.24(4)
Cu1 Cu2 Cu3 S1 -63.91(4)
Cu1 Cu2 Cu3 P4 -179.80(5)
Cu1 Cu2 Cu3 P5 22.43(11)
Cu1 Cu2 S1 Cu3 75.30(5)
Cu1 Cu2 P2 Cu2A -97.7(6)
Cu1 Cu2 P2 N1 5.33(14)
Cu1 Cu2 P2 C13 122.79(15)
Cu1 Cu2 P2 C19 -115.74(16)
Cu1 Cu2 P3 Cu2A 84.4(6)
Cu1 Cu2 P3 N2 -4.45(18)
Cu1 Cu2 P3 C25 -124.01(16)
Cu1 Cu2 P3 C31 114.91(17)
Cu1 Cu3 S1 Cu2 -79.87(5)
Cu1 Cu3 P4 Cu3A -86.9(6)
Cu1 Cu3 P4 N2 -20.11(19)
Cu1 Cu3 P4 C37 101.12(17)
Cu1 Cu3 P4 C43 -140.04(17)
Cu1 Cu3 P5 Cu3A 94.5(6)
Cu1 Cu3 P5 N3 -18.00(14)
Cu1 Cu3 P5 C49 -128.79(13)
Cu1 Cu3 P5 C55 110.62(15)
Cu1 P1 N1 P2 -4.6(3)
Cu1 P1 C1 C2 -6.3(3)
Cu1 P1 C1 C6 172.2(3)
Cu1 P1 C7 C8 101.0(4)
Cu1 P1 C7 C12 -73.0(3)
Cu1 P6 N3 P5 -15.4(3)
Cu1 P6 C61 C62 -64.4(4)
Cu1 P6 C61 C66 107.9(4)
Cu1 P6 C67 C68 6.2(4)
Cu1 P6 C67 C72 -172.7(3)
Cu2 I1 Cu1 Cu3 -69.80(5)
Cu2 I1 Cu1 S1 -33.13(5)
Cu2 I1 Cu1 P1 82.30(6)
Cu2 I1 Cu1 P6 -153.80(8)
Cu2 I1 Cu3 Cu1 70.97(5)
Cu2 I1 Cu3 S1 34.85(4)
Cu2 I1 Cu3 P4 -81.53(6)
Cu2 I1 Cu3 P5 157.57(7)
Cu2 Cu1 Cu3 I1 -71.58(4)
Cu2 Cu1 Cu3 S1 62.48(4)
Cu2 Cu1 Cu3 P4 0.44(11)
Cu2 Cu1 Cu3 P5 -168.92(5)
Cu2 Cu1 S1 Cu3 -76.13(5)
Cu2 Cu1 P1 Cu1A 86.2(7)
Cu2 Cu1 P1 N1 6.55(14)
Cu2 Cu1 P1 C1 -113.66(13)
Cu2 Cu1 P1 C7 126.04(14)
Cu2 Cu1 P6 Cu1A -85.0(7)
Cu2 Cu1 P6 N3 4.0(2)
Cu2 Cu1 P6 C61 116.91(18)
Cu2 Cu1 P6 C67 -123.49(18)
Cu2 Cu3 S1 Cu1 79.87(5)
Cu2 Cu3 P4 Cu3A -86.6(6)
Cu2 Cu3 P4 N2 -19.72(13)
Cu2 Cu3 P4 C37 101.51(14)
Cu2 Cu3 P4 C43 -139.65(15)
Cu2 Cu3 P5 Cu3A 74.9(6)
Cu2 Cu3 P5 N3 -37.60(18)
Cu2 Cu3 P5 C49 -148.40(16)
Cu2 Cu3 P5 C55 91.01(18)
Cu2 P2 N1 P1 -1.9(3)
Cu2 P2 C13 C14 -104.5(4)
Cu2 P2 C13 C18 75.5(4)
Cu2 P2 C19 C20 -174.4(4)
Cu2 P2 C19 C24 8.2(4)
Cu2 P3 N2 P4 -23.9(2)
Cu2 P3 C25 C26 7.7(4)
Cu2 P3 C25 C30 -177.4(3)
Cu2 P3 C31 C32 80.9(3)
Cu2 P3 C31 C36 -88.8(3)
Cu3 I1 Cu1 Cu2 69.80(5)
Cu3 I1 Cu1 S1 36.67(5)
Cu3 I1 Cu1 P1 152.11(7)
Cu3 I1 Cu1 P6 -84.00(7)
Cu3 I1 Cu2 Cu1 -69.97(5)
Cu3 I1 Cu2 S1 -36.14(5)
Cu3 I1 Cu2 P2 -158.57(6)
Cu3 I1 Cu2 P3 84.56(6)
Cu3 Cu1 Cu2 I1 69.63(4)
Cu3 Cu1 Cu2 S1 -67.24(4)
Cu3 Cu1 Cu2 P2 167.34(5)
Cu3 Cu1 Cu2 P3 12.73(11)
Cu3 Cu1 S1 Cu2 76.13(5)
Cu3 Cu1 P1 Cu1A 75.5(7)
Cu3 Cu1 P1 N1 -4.19(19)
Cu3 Cu1 P1 C1 -124.39(16)
Cu3 Cu1 P1 C7 115.30(17)
Cu3 Cu1 P6 Cu1A -88.7(7)
Cu3 Cu1 P6 N3 0.29(14)
Cu3 Cu1 P6 C61 113.19(15)
Cu3 Cu1 P6 C67 -127.22(15)
Cu3 Cu2 S1 Cu1 -75.30(6)
Cu3 Cu2 P2 Cu2A -75.9(6)
Cu3 Cu2 P2 N1 27.17(18)
Cu3 Cu2 P2 C13 144.63(17)
Cu3 Cu2 P2 C19 -93.90(19)
Cu3 Cu2 P3 Cu2A 95.3(6)
Cu3 Cu2 P3 N2 6.46(13)
Cu3 Cu2 P3 C25 -113.09(13)
Cu3 Cu2 P3 C31 125.82(14)
Cu3 P4 N2 P3 31.0(2)
Cu3 P4 C37 C38 7.5(5)
Cu3 P4 C37 C42 -175.2(5)
Cu3 P4 C43 C44 86.3(3)
Cu3 P4 C43 C48 -85.6(3)
Cu3 P5 N3 P6 25.1(3)
Cu3 P5 C49 C50 49.5(4)
Cu3 P5 C49 C54 -132.9(4)
Cu3 P5 C55 C56 43.1(4)
Cu3 P5 C55 C60 -136.2(3)
S1 Cu1 Cu2 I1 136.87(6)
S1 Cu1 Cu2 Cu3 67.24(4)
S1 Cu1 Cu2 P2 -125.42(6)
S1 Cu1 Cu2 P3 79.97(11)
S1 Cu1 Cu3 I1 -134.06(5)
S1 Cu1 Cu3 Cu2 -62.48(4)
S1 Cu1 Cu3 P4 -62.04(12)
S1 Cu1 Cu3 P5 128.60(5)
S1 Cu1 P1 Cu1A 133.7(7)
S1 Cu1 P1 N1 54.07(15)
S1 Cu1 P1 C1 -66.13(14)
S1 Cu1 P1 C7 173.56(14)
S1 Cu1 P6 Cu1A -140.6(8)
S1 Cu1 P6 N3 -51.60(15)
S1 Cu1 P6 C61 61.29(16)
S1 Cu1 P6 C67 -179.11(15)
S1 Cu2 Cu3 I1 135.15(5)
S1 Cu2 Cu3 Cu1 63.90(4)
S1 Cu2 Cu3 P4 -115.89(5)
S1 Cu2 Cu3 P5 86.33(11)
S1 Cu2 P2 Cu2A -146.0(6)
S1 Cu2 P2 N1 -42.94(15)
S1 Cu2 P2 C13 74.52(16)
S1 Cu2 P2 C19 -164.01(15)
S1 Cu2 P3 Cu2A 146.0(6)
S1 Cu2 P3 N2 57.19(14)
S1 Cu2 P3 C25 -62.36(14)
S1 Cu2 P3 C31 176.55(14)
S1 Cu3 P4 Cu3A -136.2(6)
S1 Cu3 P4 N2 -69.38(13)
S1 Cu3 P4 C37 51.85(15)
S1 Cu3 P4 C43 170.69(15)
S1 Cu3 P5 Cu3A 141.0(6)
S1 Cu3 P5 N3 28.45(15)
S1 Cu3 P5 C49 -82.34(15)
S1 Cu3 P5 C55 157.07(15)
Cu1A Cu2A Cu3A P4 -165.61(16)
Cu1A Cu2A Cu3A P5 -5.1(3)
Cu1A Cu2A P2 Cu2 81.5(6)
Cu1A Cu2A P2 N1 -1.67(18)
Cu1A Cu2A P2 C13 127.81(19)
Cu1A Cu2A P2 C19 -114.59(16)
Cu1A Cu2A P3 Cu2 -71.7(5)
Cu1A Cu2A P3 N2 26.0(4)
Cu1A Cu2A P3 C25 -104.0(3)
Cu1A Cu2A P3 C31 135.9(3)
Cu1A Cu3A P4 Cu3 66.9(5)
Cu1A Cu3A P4 N2 -51.3(4)
Cu1A Cu3A P4 C37 76.2(4)
Cu1A Cu3A P4 C43 -161.0(3)
Cu1A Cu3A P5 Cu3 -85.3(6)
Cu1A Cu3A P5 N3 -11.27(19)
Cu1A Cu3A P5 C49 -133.40(17)
Cu1A Cu3A P5 C55 109.06(16)
Cu1A P1 N1 P2 -19.2(3)
Cu1A P1 C1 C2 -0.8(4)
Cu1A P1 C1 C6 177.7(3)
Cu1A P1 C7 C8 110.1(4)
Cu1A P1 C7 C12 -64.0(3)
Cu1A P6 N3 P5 -1.2(3)
Cu1A P6 C61 C62 -70.1(4)
Cu1A P6 C61 C66 102.2(4)
Cu1A P6 C67 C68 -2.7(4)
Cu1A P6 C67 C72 178.5(3)
Cu2A Cu1A Cu3A P4 30.1(3)
Cu2A Cu1A Cu3A P5 177.50(15)
Cu2A Cu1A P1 Cu1 -94.2(7)
Cu2A Cu1A P1 N1 12.54(18)
Cu2A Cu1A P1 C1 -116.78(18)
Cu2A Cu1A P1 C7 121.97(16)
Cu2A Cu1A P6 Cu1 71.5(6)
Cu2A Cu1A P6 N3 -25.1(4)
Cu2A Cu1A P6 C61 95.8(4)
Cu2A Cu1A P6 C67 -142.8(3)
Cu2A Cu3A P4 Cu3 93.2(6)
Cu2A Cu3A P4 N2 -25.06(17)
Cu2A Cu3A P4 C37 102.43(19)
Cu2A Cu3A P4 C43 -134.77(16)
Cu2A Cu3A P5 Cu3 -80.8(6)
Cu2A Cu3A P5 N3 -6.8(4)
Cu2A Cu3A P5 C49 -128.9(3)
Cu2A Cu3A P5 C55 113.5(3)
Cu2A P2 N1 P1 13.1(3)
Cu2A P2 C13 C14 -115.7(4)
Cu2A P2 C13 C18 64.3(5)
Cu2A P2 C19 C20 -178.9(4)
Cu2A P2 C19 C24 3.7(4)
Cu2A P3 N2 P4 -39.3(3)
Cu2A P3 C25 C26 15.8(4)
Cu2A P3 C25 C30 -169.4(3)
Cu2A P3 C31 C32 88.2(3)
Cu2A P3 C31 C36 -81.4(3)
Cu3A Cu1A Cu2A P2 -179.00(16)
Cu3A Cu1A Cu2A P3 -15.0(3)
Cu3A Cu1A P1 Cu1 -83.4(7)
Cu3A Cu1A P1 N1 23.3(4)
Cu3A Cu1A P1 C1 -106.0(3)
Cu3A Cu1A P1 C7 132.8(3)
Cu3A Cu1A P6 Cu1 90.8(7)
Cu3A Cu1A P6 N3 -5.82(19)
Cu3A Cu1A P6 C61 115.1(2)
Cu3A Cu1A P6 C67 -123.44(17)
Cu3A Cu2A P2 Cu2 79.8(6)
Cu3A Cu2A P2 N1 -3.4(4)
Cu3A Cu2A P2 C13 126.1(3)
Cu3A Cu2A P2 C19 -116.3(3)
Cu3A Cu2A P3 Cu2 -84.6(6)
Cu3A Cu2A P3 N2 13.16(17)
Cu3A Cu2A P3 C25 -116.83(18)
Cu3A Cu2A P3 C31 123.06(15)
Cu3A P4 N2 P3 44.4(2)
Cu3A P4 C37 C38 5.1(5)
Cu3A P4 C37 C42 -177.7(5)
Cu3A P4 C43 C44 74.5(3)
Cu3A P4 C43 C48 -97.5(3)
Cu3A P5 N3 P6 10.5(3)
Cu3A P5 C49 C50 60.4(4)
Cu3A P5 C49 C54 -122.0(4)
Cu3A P5 C55 C56 47.1(4)
Cu3A P5 C55 C60 -132.2(3)
P1 Cu1 Cu2 I1 -103.71(5)
P1 Cu1 Cu2 Cu3 -173.34(6)
P1 Cu1 Cu2 S1 119.42(6)
P1 Cu1 Cu2 P2 -6.00(5)
P1 Cu1 Cu2 P3 -160.61(11)
P1 Cu1 Cu3 I1 -59.06(11)
P1 Cu1 Cu3 Cu2 12.52(11)
P1 Cu1 Cu3 S1 75.00(11)
P1 Cu1 Cu3 P4 13.0(2)
P1 Cu1 Cu3 P5 -156.40(11)
P1 Cu1 S1 Cu2 -70.01(7)
P1 Cu1 S1 Cu3 -146.13(7)
P1 Cu1 P6 Cu1A 82.5(7)
P1 Cu1 P6 N3 171.52(14)
P1 Cu1 P6 C61 -75.59(16)
P1 Cu1 P6 C67 44.01(17)
P1 Cu1A Cu2A Cu3A 173.36(16)
P1 Cu1A Cu2A P2 -5.64(13)
P1 Cu1A Cu2A P3 158.4(3)
P1 Cu1A Cu3A Cu2A -12.7(3)
P1 Cu1A Cu3A P4 17.4(6)
P1 Cu1A Cu3A P5 164.8(3)
P1 Cu1A P6 Cu1 -75.7(7)
P1 Cu1A P6 N3 -172.31(17)
P1 Cu1A P6 C61 -51.4(3)
P1 Cu1A P6 C67 70.1(2)
P1 C1 C2 C3 179.3(3)
P1 C1 C6 C5 -178.4(4)
P1 C7 C8 C9 -176.8(4)
P1 C7 C12 C11 177.2(3)
P2 Cu2 Cu3 I1 45.62(11)
P2 Cu2 Cu3 Cu1 -25.62(11)
P2 Cu2 Cu3 S1 -89.53(11)
P2 Cu2 Cu3 P4 154.58(11)
P2 Cu2 Cu3 P5 -3.19(19)
P2 Cu2 S1 Cu1 69.17(7)
P2 Cu2 S1 Cu3 144.47(7)
P2 Cu2 P3 Cu2A -67.6(6)
P2 Cu2 P3 N2 -156.43(13)
P2 Cu2 P3 C25 84.02(14)
P2 Cu2 P3 C31 -37.06(16)
P2 Cu2A Cu3A Cu1A 2.0(3)
P2 Cu2A Cu3A P4 -163.6(3)
P2 Cu2A Cu3A P5 -3.0(6)
P2 Cu2A P3 Cu2 89.8(6)
P2 Cu2A P3 N2 -172.48(17)
P2 Cu2A P3 C25 57.5(2)
P2 Cu2A P3 C31 -62.6(2)
P2 C13 C14 C15 -179.2(5)
P2 C13 C18 C17 -179.5(5)
P2 C19 C20 C21 -177.0(5)
P2 C19 C24 C23 178.3(3)
P3 Cu2 Cu3 I1 -102.38(4)
P3 Cu2 Cu3 Cu1 -173.62(5)
P3 Cu2 Cu3 S1 122.47(5)
P3 Cu2 Cu3 P4 6.58(5)
P3 Cu2 Cu3 P5 -151.20(11)
P3 Cu2 S1 Cu1 -146.24(8)
P3 Cu2 S1 Cu3 -70.94(7)
P3 Cu2 P2 Cu2A 68.6(6)
P3 Cu2 P2 N1 171.62(13)
P3 Cu2 P2 C13 -70.91(15)
P3 Cu2 P2 C19 50.56(17)
P3 Cu2A Cu3A Cu1A 172.12(15)
P3 Cu2A Cu3A P4 6.51(13)
P3 Cu2A Cu3A P5 167.1(3)
P3 Cu2A P2 Cu2 -88.8(6)
P3 Cu2A P2 N1 -172.01(17)
P3 Cu2A P2 C13 -42.5(3)
P3 Cu2A P2 C19 75.1(2)
P3 C25 C26 C27 175.3(4)
P3 C25 C30 C29 -175.3(3)
P3 C31 C32 C33 -169.6(3)
P3 C31 C36 C35 170.7(3)
P4 Cu3 S1 Cu1 154.01(7)
P4 Cu3 S1 Cu2 74.13(6)
P4 Cu3 P5 Cu3A -79.9(6)
P4 Cu3 P5 N3 167.52(14)
P4 Cu3 P5 C49 56.73(14)
P4 Cu3 P5 C55 -63.86(16)
P4 Cu3A P5 Cu3 77.4(6)
P4 Cu3A P5 N3 151.43(18)
P4 Cu3A P5 C49 29.3(2)
P4 Cu3A P5 C55 -88.2(2)
P4 C37 C38 C39 174.9(7)
P4 C37 C42 C41 -177.0(7)
P4 C43 C44 C45 -173.2(3)
P4 C43 C48 C47 173.2(4)
P5 Cu3 S1 Cu1 -64.60(7)
P5 Cu3 S1 Cu2 -144.48(8)
P5 Cu3 P4 Cu3A 81.1(6)
P5 Cu3 P4 N2 147.93(13)
P5 Cu3 P4 C37 -90.84(14)
P5 Cu3 P4 C43 28.00(16)
P5 Cu3A P4 Cu3 -76.3(5)
P5 Cu3A P4 N2 165.52(17)
P5 Cu3A P4 C37 -67.0(3)
P5 Cu3A P4 C43 55.8(2)
P5 C49 C50 C51 176.7(6)
P5 C49 C54 C53 -175.9(4)
P5 C55 C56 C57 178.5(5)
P5 C55 C60 C59 -179.6(3)
P6 Cu1 Cu2 I1 65.30(12)
P6 Cu1 Cu2 Cu3 -4.33(12)
P6 Cu1 Cu2 S1 -71.57(13)
P6 Cu1 Cu2 P2 163.01(12)
P6 Cu1 Cu2 P3 8.4(2)
P6 Cu1 Cu3 I1 106.39(5)
P6 Cu1 Cu3 Cu2 177.97(6)
P6 Cu1 Cu3 S1 -119.55(6)
P6 Cu1 Cu3 P4 178.41(11)
P6 Cu1 Cu3 P5 9.05(5)
P6 Cu1 S1 Cu2 150.51(8)
P6 Cu1 S1 Cu3 74.38(7)
P6 Cu1 P1 Cu1A -88.0(7)
P6 Cu1 P1 N1 -167.64(14)
P6 Cu1 P1 C1 72.16(14)
P6 Cu1 P1 C7 -48.15(16)
P6 Cu1A Cu2A Cu3A 22.7(4)
P6 Cu1A Cu2A P2 -156.3(4)
P6 Cu1A Cu2A P3 7.7(6)
P6 Cu1A Cu3A Cu2A -169.10(16)
P6 Cu1A Cu3A P4 -139.0(3)
P6 Cu1A Cu3A P5 8.40(13)
P6 Cu1A P1 Cu1 70.4(6)
P6 Cu1A P1 N1 177.16(17)
P6 Cu1A P1 C1 47.8(3)
P6 Cu1A P1 C7 -73.4(2)
P6 C61 C62 C63 173.5(4)
P6 C61 C66 C65 -172.2(4)
P6 C67 C68 C69 -176.7(4)
P6 C67 C72 C71 177.2(4)
N1 P1 C1 C2 -134.3(3)
N1 P1 C1 C6 44.1(4)
N1 P1 C7 C8 -130.3(4)
N1 P1 C7 C12 55.6(3)
N1 P2 C13 C14 18.9(5)
N1 P2 C13 C18 -161.1(4)
N1 P2 C19 C20 59.1(4)
N1 P2 C19 C24 -118.3(3)
N2 P3 C25 C26 -118.3(3)
N2 P3 C25 C30 56.5(3)
N2 P3 C31 C32 -152.1(3)
N2 P3 C31 C36 38.3(3)
N2 P4 C37 C38 133.9(5)
N2 P4 C37 C42 -48.8(6)
N2 P4 C43 C44 -40.7(3)
N2 P4 C43 C48 147.4(3)
N3 P5 C49 C50 -70.9(4)
N3 P5 C49 C54 106.7(4)
N3 P5 C55 C56 175.5(4)
N3 P5 C55 C60 -3.9(4)
N3 P6 C61 C62 55.8(4)
N3 P6 C61 C66 -131.9(4)
N3 P6 C67 C68 -125.3(4)
N3 P6 C67 C72 55.9(4)
C1 P1 N1 P2 120.1(3)
C1 P1 C7 C8 -23.9(4)
C1 P1 C7 C12 162.0(3)
C1 C2 C3 C4 -0.9(6)
C2 C1 C6 C5 0.0(7)
C2 C3 C4 C5 0.2(7)
C3 C4 C5 C6 0.6(8)
C4 C5 C6 C1 -0.7(8)
C6 C1 C2 C3 0.8(6)
C7 P1 N1 P2 -134.0(2)
C7 P1 C1 C2 122.8(3)
C7 P1 C1 C6 -58.8(4)
C7 C8 C9 C10 0.3(9)
C8 C7 C12 C11 2.9(6)
C8 C9 C10 C11 2.2(9)
C9 C10 C11 C12 -2.1(7)
C10 C11 C12 C7 -0.5(6)
C12 C7 C8 C9 -2.8(8)
C13 P2 N1 P1 -127.3(2)
C13 P2 C19 C20 -45.4(4)
C13 P2 C19 C24 137.2(3)
C13 C14 C15 C16 -0.6(11)
C14 C13 C18 C17 0.6(9)
C14 C15 C16 C17 -0.9(11)
C15 C16 C17 C18 2.3(11)
C16 C17 C18 C13 -2.1(10)
C18 C13 C14 C15 0.8(9)
C19 P2 N1 P1 130.1(3)
C19 P2 C13 C14 122.8(4)
C19 P2 C13 C18 -57.2(5)
C19 C20 C21 C22 -0.2(10)
C20 C19 C24 C23 0.8(6)
C20 C21 C22 C23 -1.2(9)
C21 C22 C23 C24 2.4(7)
C22 C23 C24 C19 -2.2(6)
C24 C19 C20 C21 0.4(8)
C25 P3 N2 P4 100.2(2)
C25 P3 C31 C32 -44.9(3)
C25 P3 C31 C36 145.5(3)
C25 C26 C27 C28 -0.2(8)
C26 C25 C30 C29 -0.5(6)
C26 C27 C28 C29 0.4(8)
C27 C28 C29 C30 -0.7(7)
C28 C29 C30 C25 0.8(6)
C30 C25 C26 C27 0.2(7)
C31 P3 N2 P4 -153.3(2)
C31 P3 C25 C26 137.6(3)
C31 P3 C25 C30 -47.6(4)
C31 C32 C33 C34 -0.9(6)
C32 C31 C36 C35 0.9(5)
C32 C33 C34 C35 0.7(6)
C33 C34 C35 C36 0.3(6)
C34 C35 C36 C31 -1.1(6)
C36 C31 C32 C33 0.1(5)
C37 P4 N2 P3 -94.3(2)
C37 P4 C43 C44 -148.8(3)
C37 P4 C43 C48 39.3(4)
C37 C38 C39 C40 3.5(14)
C38 C37 C42 C41 0.3(12)
C38 C39 C40 C41 -1.9(13)
C39 C40 C41 C42 -0.3(12)
C40 C41 C42 C37 1.1(14)
C42 C37 C38 C39 -2.5(11)
C43 P4 N2 P3 161.3(2)
C43 P4 C37 C38 -122.0(5)
C43 P4 C37 C42 55.2(6)
C43 C44 C45 C46 0.4(7)
C44 C43 C48 C47 1.1(7)
C44 C45 C46 C47 0.3(8)
C45 C46 C47 C48 -0.2(8)
C46 C47 C48 C43 -0.5(8)
C48 C43 C44 C45 -1.1(6)
C49 P5 N3 P6 142.9(2)
C49 P5 C55 C56 -81.4(4)
C49 P5 C55 C60 99.3(4)
C49 C50 C51 C52 2.0(11)
C50 C49 C54 C53 1.7(8)
C50 C51 C52 C53 -3.5(10)
C51 C52 C53 C54 4.2(9)
C52 C53 C54 C49 -3.3(9)
C54 C49 C50 C51 -1.1(9)
C55 P5 N3 P6 -111.4(2)
C55 P5 C49 C50 -179.0(4)
C55 P5 C49 C54 -1.4(4)
C55 C56 C57 C58 2.2(9)
C56 C55 C60 C59 1.1(6)
C56 C57 C58 C59 -1.3(8)
C57 C58 C59 C60 0.2(7)
C58 C59 C60 C55 -0.2(6)
C60 C55 C56 C57 -2.1(8)
C61 P6 N3 P5 -132.3(2)
C61 P6 C67 C68 128.9(4)
C61 P6 C67 C72 -49.9(4)
C61 C62 C63 C64 -0.2(8)
C62 C61 C66 C65 0.1(7)
C62 C63 C64 C65 -1.1(9)
C63 C64 C65 C66 1.9(9)
C64 C65 C66 C61 -1.4(9)
C66 C61 C62 C63 0.7(7)
C67 P6 N3 P5 122.0(2)
C67 P6 C61 C62 163.0(4)
C67 P6 C61 C66 -24.7(4)
C67 C68 C69 C70 -0.1(8)
C68 C67 C72 C71 -1.7(7)
C68 C69 C70 C71 -2.6(8)
C69 C70 C71 C72 3.2(7)
C70 C71 C72 C67 -1.0(7)
C72 C67 C68 C69 2.2(7)
